data_4031859
loop_
_publ_author_name
'Xu, Gong'
'L\"uthy, Monique'
'Habegger, Jacqueline'
'Renaud, Philippe'

_publ_section_title
;
 Homologation Strategy for the Generation of 1-Chloroalkyl Radicals from
 Organoboranes.
;
_journal_issue 4
_journal_name_full 'The Journal of organic chemistry'
_journal_page_first 1506
_journal_page_last 1519
_journal_paper_doi 10.1021/acs.joc.5b02610
_journal_volume 81
_journal_year 2016
_chemical_formula_sum 'C14.06 H16 Cl0.12 O3'
_chemical_formula_weight 237.24
_chemical_name_systematic
;
 ?
;
_space_group_IT_number 14
_symmetry_cell_setting monoclinic
_symmetry_space_group_name_Hall '-P 2ybc'
_symmetry_space_group_name_H-M 'P 1 21/c 1'
_atom_sites_solution_hydrogens geom
_atom_sites_solution_primary direct
_atom_sites_solution_secondary difmap
_audit_creation_date 2011-07-14T20:10:56-00:00
_audit_creation_method 'WinGX routine CIF_UPDATE'
_cell_angle_alpha 90
_cell_angle_beta 97.224(3)
_cell_angle_gamma 90
_cell_formula_units_Z 4
_cell_length_a 13.2938(5)
_cell_length_b 8.6528(3)
_cell_length_c 11.2228(3)
_cell_measurement_reflns_used 4506
_cell_measurement_temperature 120(2)
_cell_measurement_theta_max 27.1948
_cell_measurement_theta_min 1.5409
_cell_volume 1280.70(7)
_computing_cell_refinement
;
        CrysAlisPro, Agilent Technologies,
        Version 1.171.34.49 (release 20-01-2011 CrysAlis171 .NET)
        (compiled Jan 20 2011,15:58:25)
;
_computing_data_collection
;
        CrysAlisPro, Agilent Technologies,
        Version 1.171.34.49 (release 20-01-2011 CrysAlis171 .NET)
        (compiled Jan 20 2011,15:58:25)
;
_computing_data_reduction
;
        CrysAlisPro, Agilent Technologies,
        Version 1.171.34.49 (release 20-01-2011 CrysAlis171 .NET)
        (compiled Jan 20 2011,15:58:25)
;
_computing_structure_refinement 'SHELXL-97 (Sheldrick, 1997)'
_diffrn_ambient_temperature 120(2)
_diffrn_detector_area_resol_mean 16.0965
_diffrn_measured_fraction_theta_full 0.99
_diffrn_measured_fraction_theta_max 0.917
_diffrn_measurement_device_type 'SuperNova, Single source at offset), Eos'
_diffrn_measurement_method '\w scans'
_diffrn_orient_matrix_UB_11 0.0137818
_diffrn_orient_matrix_UB_12 0.0054973
_diffrn_orient_matrix_UB_13 -0.0588909
_diffrn_orient_matrix_UB_21 0.0512414
_diffrn_orient_matrix_UB_22 -0.0154522
_diffrn_orient_matrix_UB_23 0.0227443
_diffrn_orient_matrix_UB_31 -0.0089097
_diffrn_orient_matrix_UB_32 -0.0802966
_diffrn_orient_matrix_UB_33 -0.0084265
_diffrn_radiation_monochromator graphite
_diffrn_radiation_type 'Mo K\a'
_diffrn_radiation_wavelength 0.71073
_diffrn_reflns_av_R_equivalents 0.0287
_diffrn_reflns_av_unetI/netI 0.0362
_diffrn_reflns_limit_h_max 16
_diffrn_reflns_limit_h_min -16
_diffrn_reflns_limit_k_max 11
_diffrn_reflns_limit_k_min -10
_diffrn_reflns_limit_l_max 14
_diffrn_reflns_limit_l_min -14
_diffrn_reflns_number 10001
_diffrn_reflns_theta_full 26
_diffrn_reflns_theta_max 27.11
_diffrn_reflns_theta_min 1.54
_exptl_absorpt_coefficient_mu 0.109
_exptl_absorpt_correction_T_max 1
_exptl_absorpt_correction_T_min 0.89283
_exptl_absorpt_correction_type multi-scan
_exptl_absorpt_process_details
;
        CrysAlisPro, Agilent Technologies,
        Version 1.171.34.49 (release 20-01-2011 CrysAlis171 .NET)
        (compiled Jan 20 2011,15:58:25)
        Empirical absorption correction using spherical harmonics,
 implemented in SCALE3 ABSPACK scaling algorithm.
;
_exptl_crystal_density_diffrn 1.23
_exptl_crystal_density_method 'not measured'
_exptl_crystal_F_000 505.7
_exptl_crystal_size_max 0.04000
_exptl_crystal_size_mid 0.03000
_exptl_crystal_size_min 0.02000
_refine_diff_density_max 0.263
_refine_diff_density_min -0.166
_refine_diff_density_rms 0.037
_refine_ls_extinction_coef 0.0079(19)
_refine_ls_extinction_expression Fc^*^=kFc[1+0.001xFc^2^\l^3^/sin(2\q)]^-1/4^
_refine_ls_extinction_method SHELXL
_refine_ls_goodness_of_fit_ref 1.072
_refine_ls_hydrogen_treatment constr
_refine_ls_matrix_type full
_refine_ls_number_parameters 197
_refine_ls_number_reflns 2635
_refine_ls_number_restraints 2
_refine_ls_restrained_S_all 1.071
_refine_ls_R_factor_all 0.0576
_refine_ls_R_factor_gt 0.0439
_refine_ls_shift/su_max 0.004
_refine_ls_shift/su_mean 0
_refine_ls_structure_factor_coef Fsqd
_refine_ls_weighting_details 'calc w=1/[\s^2^(Fo^2^)+(0.0499P)^2^+0.1133P] where P=(Fo^2^+2Fc^2^)/3'
_refine_ls_weighting_scheme calc
_refine_ls_wR_factor_gt 0.1032
_refine_ls_wR_factor_ref 0.1107
_reflns_number_gt 2086
_reflns_number_total 2635
_reflns_threshold_expression >2sigma(I)
_cod_data_source_file jo5b02610_si_003.cif
_cod_data_source_block 11pr003c3
_cod_depositor_comments 'Adding full bibliography for 4031857--4031859.cif.'
_cod_original_cell_volume 1280.70(8)
_cod_database_code 4031859

loop_
_symmetry_equiv_pos_as_xyz
'x, y, z'
'-x, y+1/2, -z+1/2'
'-x, -y, -z'
'x, -y-1/2, z-1/2'

loop_
_atom_site_label
_atom_site_type_symbol
_atom_site_fract_x
_atom_site_fract_y
_atom_site_fract_z
_atom_site_U_iso_or_equiv
_atom_site_adp_type
_atom_site_occupancy
_atom_site_symmetry_multiplicity
_atom_site_calc_flag
_atom_site_refinement_flags
_atom_site_disorder_assembly
_atom_site_disorder_group
C1 C 0.57700(11) 0.17489(17) 0.37177(15) 0.0383(4) Uani 1 1 d . . .
C2 C 0.62637(11) 0.08580(17) 0.46399(14) 0.0329(4) Uani 1 1 d . C .
H2 H 0.5951 -0.0052 0.4891 0.04 Uiso 1 1 calc R . .
C3 C 0.72033(10) 0.12890(16) 0.51903(12) 0.0286(3) Uani 1 1 d . . .
H3 H 0.753 0.0679 0.5829 0.034 Uiso 1 1 calc R C .
C4 C 0.76853(10) 0.26100(16) 0.48255(12) 0.0262(3) Uani 1 1 d . B .
C5 C 0.71883(11) 0.34624(17) 0.38940(13) 0.0318(4) Uani 1 1 d . . .
H5 H 0.7507 0.4359 0.3629 0.038 Uiso 1 1 calc R C .
C6 C 0.62405(12) 0.30521(18) 0.33345(14) 0.0384(4) Uani 1 1 d . C .
H6 H 0.5915 0.3658 0.2693 0.046 Uiso 1 1 calc R . .
C10 C 1.05522(10) 0.25894(15) 0.58439(12) 0.0247(3) Uani 1 1 d . . .
C11 C 1.05799(11) 0.35856(17) 0.69310(12) 0.0274(3) Uani 1 1 d . B .
C13 C 0.79589(11) 0.47196(18) 0.69949(14) 0.0361(4) Uani 1 1 d . . .
H13A H 0.8004 0.4879 0.7864 0.054 Uiso 1 1 calc R A 1
H13B H 0.727 0.4391 0.6683 0.054 Uiso 1 1 calc R A 1
H13C H 0.8118 0.5688 0.6606 0.054 Uiso 1 1 calc R A 1
C14 C 1.14164(11) 0.23349(16) 0.54077(13) 0.0291(3) Uani 1 1 d . B .
H14A H 1.2027 0.2782 0.5786 0.035 Uiso 1 1 calc R . .
H14B H 1.1426 0.1705 0.4716 0.035 Uiso 1 1 calc R . .
O3 O 1.13534(7) 0.40295(12) 0.75107(9) 0.0351(3) Uani 1 1 d . . .
C8 C 0.87166(12) 0.3140(2) 0.54058(17) 0.0229(4) Uani 0.908(5) 1 d P B 1
H8 H 0.8898 0.411 0.4998 0.027 Uiso 0.908(5) 1 calc PR B 1
C9 C 0.95452(13) 0.1953(3) 0.53052(18) 0.0240(4) Uani 0.908(5) 1 d P B 1
H9A H 0.9394 0.0995 0.5731 0.029 Uiso 0.908(5) 1 calc PR B 1
H9B H 0.9569 0.1694 0.445 0.029 Uiso 0.908(5) 1 calc PR B 1
C12 C 0.87050(11) 0.3489(2) 0.67345(15) 0.0263(5) Uani 0.908(5) 1 d P B 1
H12 H 0.8539 0.2514 0.7148 0.032 Uiso 0.908(5) 1 calc PR B 1
O1 O 0.48029(14) 0.12638(17) 0.3289(3) 0.0474(7) Uani 0.885(7) 1 d P C 1
O2 O 0.97022(14) 0.4037(3) 0.72858(18) 0.0297(4) Uani 0.908(5) 1 d P B 1
C7 C 0.4231(2) 0.2248(3) 0.2443(4) 0.0968(18) Uani 0.885(7) 1 d P C 1
H7A H 0.3584 0.1751 0.2152 0.145 Uiso 0.885(7) 1 calc PR C 1
H7B H 0.4613 0.2439 0.1766 0.145 Uiso 0.885(7) 1 calc PR C 1
H7C H 0.4102 0.3231 0.283 0.145 Uiso 0.885(7) 1 calc PR C 1
C8B C 0.8666(15) 0.265(3) 0.580(2) 0.036(6) Uiso 0.092(5) 1 d P B 2
H8B H 0.8656 0.1861 0.6446 0.044 Uiso 0.092(5) 1 calc PR B 2
C9B C 0.958(2) 0.244(3) 0.503(2) 0.047(8) Uiso 0.092(5) 1 d P B 2
H9B1 H 0.9539 0.1417 0.4644 0.057 Uiso 0.092(5) 1 calc PR B 2
H9B2 H 0.9543 0.3244 0.4399 0.057 Uiso 0.092(5) 1 calc PR B 2
C12B C 0.8705(12) 0.427(2) 0.6249(18) 0.033(5) Uiso 0.092(5) 1 d P B 2
H12B H 0.8702 0.5004 0.5562 0.04 Uiso 0.092(5) 1 calc PR B 2
O2B O 0.964(2) 0.446(3) 0.708(2) 0.043(8) Uiso 0.092(5) 1 d P B 2
O1B O 0.5065(8) 0.1080(12) 0.2774(11) 0.024(3) Uiso 0.115(7) 1 d P C 2
C7B C 0.4642(14) 0.198(2) 0.1752(15) 0.043(5) Uiso 0.115(7) 1 d P C 2
H7B1 H 0.4179 0.133 0.1217 0.065 Uiso 0.115(7) 1 calc PR C 2
H7B2 H 0.519 0.2349 0.1319 0.065 Uiso 0.115(7) 1 calc PR C 2
H7B3 H 0.4271 0.2859 0.2025 0.065 Uiso 0.115(7) 1 calc PR C 2
Cl1S Cl 0.4204(5) 0.3775(7) 0.4794(6) 0.106(3) Uani 0.120(2) 1 d P . .
C1S C 0.465(2) 0.545(3) 0.440(2) 0.044(7) Uiso 0.0605(12) 1 d P . .

loop_
_atom_site_aniso_label
_atom_site_aniso_U_11
_atom_site_aniso_U_22
_atom_site_aniso_U_33
_atom_site_aniso_U_23
_atom_site_aniso_U_13
_atom_site_aniso_U_12
C1 0.0295(9) 0.0284(8) 0.0519(10) 0.0012(7) -0.0153(7) -0.0029(7)
C2 0.0281(8) 0.0253(8) 0.0440(9) 0.0038(7) -0.0006(6) -0.0011(6)
C3 0.0288(8) 0.0295(8) 0.0264(7) -0.0007(6) -0.0007(6) 0.0054(6)
C4 0.0251(8) 0.0269(7) 0.0264(7) -0.0066(6) 0.0024(6) 0.0011(6)
C5 0.0349(9) 0.0278(8) 0.0321(8) -0.0004(6) 0.0015(6) -0.0043(6)
C6 0.0428(10) 0.0282(8) 0.0397(9) 0.0052(7) -0.0126(7) -0.0008(7)
C10 0.0267(8) 0.0238(7) 0.0227(7) 0.0024(6) -0.0007(5) -0.0014(6)
C11 0.0298(8) 0.0308(8) 0.0212(7) 0.0027(6) 0.0010(6) -0.0067(6)
C13 0.0354(9) 0.0391(9) 0.0343(8) -0.0110(7) 0.0063(6) -0.0020(7)
C14 0.0294(8) 0.0255(7) 0.0314(8) -0.0004(6) -0.0003(6) -0.0022(6)
O3 0.0315(6) 0.0451(6) 0.0272(5) -0.0046(5) -0.0023(4) -0.0128(5)
C8 0.0262(9) 0.0225(9) 0.0197(9) -0.0002(7) 0.0023(6) -0.0020(7)
C9 0.0261(10) 0.0240(10) 0.0211(9) -0.0030(8) -0.0001(7) -0.0021(7)
C12 0.0257(9) 0.0295(10) 0.0230(9) -0.0041(8) 0.0011(6) -0.0064(7)
O1 0.0316(9) 0.0351(8) 0.0683(15) 0.0071(8) -0.0215(9) -0.0055(6)
O2 0.0276(8) 0.0387(11) 0.0224(8) -0.0100(8) 0.0017(6) -0.0065(8)
C7 0.061(2) 0.0512(15) 0.156(4) 0.0319(19) -0.073(2) -0.0112(14)
Cl1S 0.116(5) 0.097(5) 0.119(5) 0.015(4) 0.067(4) 0.054(4)

loop_
_atom_type_symbol
_atom_type_description
_atom_type_scat_dispersion_real
_atom_type_scat_dispersion_imag
_atom_type_scat_source
C C 0.0033 0.0016 'International Tables Vol C Tables 4.2.6.8 and 6.1.1.4'
H H 0 0 'International Tables Vol C Tables 4.2.6.8 and 6.1.1.4'
O O 0.0106 0.006 'International Tables Vol C Tables 4.2.6.8 and 6.1.1.4'
Cl Cl 0.1484 0.1585 'International Tables Vol C Tables 4.2.6.8 and 6.1.1.4'

loop_
_geom_angle_atom_site_label_1
_geom_angle_atom_site_label_2
_geom_angle_atom_site_label_3
_geom_angle
_geom_angle_site_symmetry_1
_geom_angle_site_symmetry_3
O1 C1 C6 125.23(15) . .
O1 C1 C2 115.07(15) . .
C6 C1 C2 119.64(14) . .
O1 C1 O1B 29.8(4) . .
C6 C1 O1B 112.1(4) . .
C2 C1 O1B 121.8(4) . .
C3 C2 C1 120.18(14) . .
C2 C3 C4 121.00(13) . .
C5 C4 C3 117.80(13) . .
C5 C4 C8 119.10(14) . .
C3 C4 C8 123.10(14) . .
C5 C4 C8B 141.4(10) . .
C3 C4 C8B 100.6(10) . .
C8 C4 C8B 22.8(9) . .
C4 C5 C6 122.01(14) . .
C5 C6 C1 119.35(14) . .
C14 C10 C9B 119.2(10) . .
C14 C10 C11 117.78(13) . .
C9B C10 C11 118.6(10) . .
C14 C10 C9 124.15(13) . .
C9B C10 C9 20.3(11) . .
C11 C10 C9 118.06(12) . .
O3 C11 O2 117.52(14) . .
O3 C11 O2B 116.5(10) . .
O2 C11 O2B 16.6(9) . .
O3 C11 C10 123.80(13) . .
O2 C11 C10 118.68(13) . .
O2B C11 C10 116.9(10) . .
C12B C13 C12 34.1(9) . .
C4 C8 C9 112.88(13) . .
C4 C8 C12 111.18(14) . .
C9 C8 C12 107.64(17) . .
C10 C9 C8 109.84(14) . .
O2 C12 C13 105.71(14) . .
O2 C12 C8 110.89(14) . .
C13 C12 C8 114.66(15) . .
C1 O1 C7 116.56(16) . .
C11 O2 C12 123.71(15) . .
C12B C8B C9B 107(2) . .
C12B C8B C4 104.2(17) . .
C9B C8B C4 104.1(17) . .
C10 C9B C8B 109.1(19) . .
C13 C12B O2B 101.1(15) . .
C13 C12B C8B 117.4(18) . .
O2B C12B C8B 108.1(17) . .
C12B O2B C11 121.9(18) . .
C7B O1B C1 121.4(10) . .
C1S Cl1S C1S 59.9(17) . 3_666
Cl1S C1S C1S 64.2(17) . 3_666
Cl1S C1S Cl1S 120.1(17) . 3_666
C1S C1S Cl1S 55.9(16) 3_666 3_666

loop_
_geom_bond_atom_site_label_1
_geom_bond_atom_site_label_2
_geom_bond_distance
_geom_bond_site_symmetry_2
C1 O1 1.3803(19) .
C1 C6 1.384(2) .
C1 C2 1.387(2) .
C1 O1B 1.444(10) .
C2 C3 1.3736(19) .
C3 C4 1.397(2) .
C4 C5 1.378(2) .
C4 C8 1.513(2) .
C4 C8B 1.59(2) .
C5 C6 1.382(2) .
C10 C14 1.3226(19) .
C10 C9B 1.49(3) .
C10 C11 1.4905(19) .
C10 C9 1.503(2) .
C11 O3 1.2084(16) .
C11 O2 1.338(2) .
C11 O2B 1.48(3) .
C13 C12B 1.431(17) .
C13 C12 1.509(2) .
C8 C9 1.521(2) .
C8 C12 1.523(2) .
C12 O2 1.469(2) .
O1 C7 1.422(2) .
C8B C12B 1.49(3) .
C8B C9B 1.58(3) .
C12B O2B 1.47(3) .
O1B C7B 1.439(19) .
Cl1S C1S 1.65(3) .
Cl1S C1S 1.80(3) 3_666
C1S C1S 1.73(6) 3_666
C1S Cl1S 1.80(3) 3_666
